data_4072114
loop_
_publ_author_name
'Piesik, Dirk F.-J.'
'Range, Sven'
'Harder, Sjoerd'

_publ_contact_author 'Sjoerd Harder'
_publ_section_title
;
 Bimetallic Calcium and Zinc Complexes with Bridged \b-Diketiminate
 Ligands: Investigations on Epoxide/CO2Copolymerization
;
_journal_issue 23
_journal_name_full Organometallics
_journal_page_first 6178
_journal_paper_doi 10.1021/om800597f
_journal_volume 27
_journal_year 2008
_chemical_formula_sum 'C52 H88 N6 Si4 Zn2'
_chemical_formula_weight 1040.38
_chemical_name_common META-[ZnN(SiMe3)2]2
_chemical_name_systematic
;
 ?
;
_space_group_IT_number 14
_symmetry_cell_setting monoclinic
_symmetry_space_group_name_Hall '-P 2yn'
_symmetry_space_group_name_H-M 'P 1 21/n 1'
_atom_sites_solution_hydrogens geom
_atom_sites_solution_primary direct
_atom_sites_solution_secondary difmap
_audit_creation_method SHELXL-97
_cell_angle_alpha 90.00
_cell_angle_beta 95.451(5)
_cell_angle_gamma 90.00
_cell_formula_units_Z 4
_cell_length_a 10.9191(8)
_cell_length_b 35.169(3)
_cell_length_c 18.4217(14)
_cell_measurement_temperature 193(2)
_cell_volume 7042.2(10)
_computing_structure_refinement 'SHELXL-97 (Sheldrick, 1997)'
_diffrn_ambient_temperature 193(2)
_diffrn_measured_fraction_theta_full 0.987
_diffrn_measured_fraction_theta_max 0.987
_diffrn_radiation_monochromator graphite
_diffrn_radiation_source 'fine-focus sealed tube'
_diffrn_radiation_type MoK\a
_diffrn_radiation_wavelength 0.71073
_diffrn_reflns_av_R_equivalents 0.1143
_diffrn_reflns_av_sigmaI/netI 0.1093
_diffrn_reflns_limit_h_max 14
_diffrn_reflns_limit_h_min -14
_diffrn_reflns_limit_k_max 46
_diffrn_reflns_limit_k_min -45
_diffrn_reflns_limit_l_max 24
_diffrn_reflns_limit_l_min -24
_diffrn_reflns_number 136020
_diffrn_reflns_theta_full 28.41
_diffrn_reflns_theta_max 28.41
_diffrn_reflns_theta_min 1.16
_exptl_absorpt_coefficient_mu 0.780
_exptl_crystal_density_diffrn 0.981
_exptl_crystal_density_method 'not measured'
_exptl_crystal_F_000 2232
_platon_squeeze_details
;
;
_refine_diff_density_max 0.719
_refine_diff_density_min -0.823
_refine_diff_density_rms 0.017
_refine_ls_extinction_method none
_refine_ls_goodness_of_fit_ref 1.081
_refine_ls_hydrogen_treatment mixed
_refine_ls_matrix_type full
_refine_ls_number_parameters 601
_refine_ls_number_reflns 17484
_refine_ls_number_restraints 0
_refine_ls_restrained_S_all 1.081
_refine_ls_R_factor_all 0.1253
_refine_ls_R_factor_gt 0.0708
_refine_ls_shift/su_max 0.001
_refine_ls_shift/su_mean 0.000
_refine_ls_structure_factor_coef Fsqd
_refine_ls_weighting_details 'calc w=1/[\s^2^(Fo^2^)+(0.1467P)^2^+8.1407P] where P=(Fo^2^+2Fc^2^)/3'
_refine_ls_weighting_scheme calc
_refine_ls_wR_factor_gt 0.2085
_refine_ls_wR_factor_ref 0.2374
_reflns_number_gt 9114
_reflns_number_total 17484
_reflns_threshold_expression >2sigma(I)
_cod_data_source_file om800597f_si_001.cif
_cod_data_source_block hasj149
_cod_original_cell_volume 7042.2(9)
_cod_original_sg_symbol_H-M P21/n
_cod_database_code 4072114

loop_
_symmetry_equiv_pos_as_xyz
'x, y, z'
'-x+1/2, y+1/2, -z+1/2'
'-x, -y, -z'
'x-1/2, -y-1/2, z-1/2'

loop_
_atom_site_label
_atom_site_type_symbol
_atom_site_fract_x
_atom_site_fract_y
_atom_site_fract_z
_atom_site_U_iso_or_equiv
_atom_site_adp_type
_atom_site_occupancy
_atom_site_symmetry_multiplicity
_atom_site_calc_flag
_atom_site_refinement_flags
C1 C 1.0064(7) 0.1631(3) 0.3817(4) 0.071(2) Uani 1 1 d .
H1A H 0.9637 0.1457 0.3462 0.106 Uiso 1 1 calc R
H1B H 1.0872 0.1526 0.3987 0.106 Uiso 1 1 calc R
H1C H 1.0170 0.1878 0.3586 0.106 Uiso 1 1 calc R
C2 C 0.9309(5) 0.16804(19) 0.4460(4) 0.0474(16) Uani 1 1 d .
C3 C 0.9894(5) 0.1859(2) 0.5060(4) 0.0482(16) Uani 1 1 d .
H3 H 1.0717 0.1932 0.5006 0.058 Uiso 1 1 calc R
C4 C 0.9488(5) 0.19510(18) 0.5739(3) 0.0360(13) Uani 1 1 d .
C5 C 1.0444(6) 0.2097(2) 0.6321(4) 0.0580(19) Uani 1 1 d .
H5A H 1.0410 0.2375 0.6337 0.087 Uiso 1 1 calc R
H5B H 1.1264 0.2016 0.6208 0.087 Uiso 1 1 calc R
H5C H 1.0277 0.1993 0.6796 0.087 Uiso 1 1 calc R
C6 C 0.7669(6) 0.13270(19) 0.3779(3) 0.0478(16) Uani 1 1 d .
C7 C 0.7768(7) 0.0935(2) 0.3798(4) 0.0594(19) Uani 1 1 d .
C8 C 0.7293(8) 0.0728(2) 0.3203(4) 0.071(2) Uani 1 1 d .
H8 H 0.7426 0.0461 0.3192 0.085 Uiso 1 1 calc R
C9 C 0.6612(7) 0.0906(3) 0.2608(4) 0.065(2) Uani 1 1 d .
H9 H 0.6237 0.0758 0.2215 0.078 Uiso 1 1 calc R
C10 C 0.6499(7) 0.1289(2) 0.2604(4) 0.0584(19) Uani 1 1 d .
H10 H 0.6066 0.1411 0.2196 0.070 Uiso 1 1 calc R
C11 C 0.7012(6) 0.1512(2) 0.3195(3) 0.0509(16) Uani 1 1 d .
C12 C 0.8462(10) 0.0727(2) 0.4451(4) 0.083(3) Uani 1 1 d .
H12 H 0.8507 0.0903 0.4879 0.108 Uiso 1 1 calc R
C13 C 0.9754(13) 0.0626(5) 0.4310(9) 0.163(6) Uani 1 1 d .
H13A H 0.9736 0.0428 0.3935 0.245 Uiso 1 1 calc R
H13B H 1.0201 0.0532 0.4761 0.245 Uiso 1 1 calc R
H13C H 1.0170 0.0852 0.4142 0.245 Uiso 1 1 calc R
C14 C 0.7782(13) 0.0368(3) 0.4655(6) 0.122(5) Uani 1 1 d .
H14A H 0.7936 0.0163 0.4315 0.183 Uiso 1 1 calc R
H14B H 0.6898 0.0420 0.4629 0.183 Uiso 1 1 calc R
H14C H 0.8078 0.0291 0.5152 0.183 Uiso 1 1 calc R
C15 C 0.6818(7) 0.1937(2) 0.3159(4) 0.063(2) Uani 1 1 d .
H15 H 0.7149 0.2050 0.3637 0.082 Uiso 1 1 calc R
C16 C 0.5477(8) 0.2049(3) 0.3015(6) 0.088(3) Uani 1 1 d .
H16A H 0.5130 0.1935 0.2556 0.132 Uiso 1 1 calc R
H16B H 0.5411 0.2326 0.2982 0.132 Uiso 1 1 calc R
H16C H 0.5023 0.1958 0.3415 0.132 Uiso 1 1 calc R
C17 C 0.7516(11) 0.2123(3) 0.2541(7) 0.108(4) Uani 1 1 d .
H17A H 0.8403 0.2085 0.2649 0.163 Uiso 1 1 calc R
H17B H 0.7337 0.2397 0.2517 0.163 Uiso 1 1 calc R
H17C H 0.7241 0.2005 0.2072 0.163 Uiso 1 1 calc R
C18 C 0.7926(5) 0.19961(17) 0.6577(3) 0.0351(12) Uani 1 1 d .
C19 C 0.7990(5) 0.23629(17) 0.6861(3) 0.0416(14) Uani 1 1 d .
H19 H 0.8336 0.2561 0.6597 0.050 Uiso 1 1 calc R
C20 C 0.7557(6) 0.24408(18) 0.7521(3) 0.0452(15) Uani 1 1 d .
H20 H 0.7630 0.2691 0.7716 0.054 Uiso 1 1 calc R
C21 C 0.7010(5) 0.21555(17) 0.7909(3) 0.0389(13) Uani 1 1 d .
H21 H 0.6708 0.2212 0.8363 0.047 Uiso 1 1 calc R
C22 C 0.6911(5) 0.17923(16) 0.7630(3) 0.0311(12) Uani 1 1 d .
C23 C 0.7372(5) 0.17109(17) 0.6973(3) 0.0353(12) Uani 1 1 d .
H23 H 0.7314 0.1459 0.6786 0.042 Uiso 1 1 calc R
C24 C 0.4445(5) 0.1826(2) 0.8070(4) 0.0550(18) Uani 1 1 d .
H24A H 0.4597 0.2027 0.8437 0.083 Uiso 1 1 calc R
H24B H 0.3591 0.1739 0.8063 0.083 Uiso 1 1 calc R
H24C H 0.4588 0.1927 0.7589 0.083 Uiso 1 1 calc R
C25 C 0.5314(5) 0.14938(16) 0.8260(3) 0.0335(12) Uani 1 1 d .
C26 C 0.4810(6) 0.12053(17) 0.8653(4) 0.0458(16) Uani 1 1 d .
H26 H 0.4030 0.1259 0.8817 0.055 Uiso 1 1 calc R
C27 C 0.5304(5) 0.08394(18) 0.8845(3) 0.0419(14) Uani 1 1 d .
C28 C 0.4504(6) 0.0591(2) 0.9278(4) 0.0582(19) Uani 1 1 d .
H28A H 0.4999 0.0382 0.9504 0.087 Uiso 1 1 calc R
H28B H 0.3825 0.0487 0.8952 0.087 Uiso 1 1 calc R
H28C H 0.4172 0.0744 0.9659 0.087 Uiso 1 1 calc R
C29 C 0.6660(5) 0.03120(17) 0.8768(4) 0.0412(14) Uani 1 1 d .
C30 C 0.7268(6) 0.01961(17) 0.9440(4) 0.0450(15) Uani 1 1 d .
C31 C 0.7565(6) -0.01850(18) 0.9547(4) 0.0485(15) Uani 1 1 d .
H31 H 0.7989 -0.0266 0.9995 0.058 Uiso 1 1 calc R
C32 C 0.7240(7) -0.0451(2) 0.8994(4) 0.0538(17) Uani 1 1 d .
H32 H 0.7424 -0.0712 0.9071 0.065 Uiso 1 1 calc R
C33 C 0.6654(7) -0.0331(2) 0.8340(4) 0.0540(17) Uani 1 1 d .
H33 H 0.6440 -0.0514 0.7970 0.065 Uiso 1 1 calc R
C34 C 0.6363(6) 0.00497(18) 0.8203(4) 0.0483(16) Uani 1 1 d .
C35 C 0.7665(6) 0.04773(18) 1.0041(4) 0.0484(16) Uani 1 1 d .
H35 H 0.7338 0.0733 0.9883 0.063 Uiso 1 1 calc R
C36 C 0.9061(7) 0.0507(2) 1.0156(4) 0.064(2) Uani 1 1 d .
H36A H 0.9401 0.0270 1.0370 0.095 Uiso 1 1 calc R
H36B H 0.9292 0.0719 1.0487 0.095 Uiso 1 1 calc R
H36C H 0.9390 0.0551 0.9687 0.095 Uiso 1 1 calc R
C37 C 0.7133(8) 0.0376(2) 1.0766(4) 0.067(2) Uani 1 1 d .
H37A H 0.6252 0.0435 1.0726 0.100 Uiso 1 1 calc R
H37B H 0.7556 0.0526 1.1163 0.100 Uiso 1 1 calc R
H37C H 0.7256 0.0105 1.0868 0.100 Uiso 1 1 calc R
C38 C 0.5781(8) 0.0176(2) 0.7463(4) 0.0619(19) Uani 1 1 d .
H38 H 0.6107 0.0436 0.7371 0.080 Uiso 1 1 calc R
C39 C 0.4369(9) 0.0212(3) 0.7452(6) 0.091(3) Uani 1 1 d .
H39A H 0.4032 -0.0024 0.7635 0.137 Uiso 1 1 calc R
H39B H 0.4012 0.0257 0.6951 0.137 Uiso 1 1 calc R
H39C H 0.4167 0.0424 0.7763 0.137 Uiso 1 1 calc R
C40 C 0.6096(9) -0.0078(3) 0.6833(5) 0.086(3) Uani 1 1 d .
H40A H 0.6987 -0.0075 0.6802 0.129 Uiso 1 1 calc R
H40B H 0.5676 0.0017 0.6375 0.129 Uiso 1 1 calc R
H40C H 0.5828 -0.0339 0.6918 0.129 Uiso 1 1 calc R
C41 C 0.5987(6) 0.2510(2) 0.5023(4) 0.0556(17) Uani 1 1 d .
H41A H 0.6676 0.2501 0.5405 0.083 Uiso 1 1 calc R
H41B H 0.5635 0.2767 0.4999 0.083 Uiso 1 1 calc R
H41C H 0.6282 0.2446 0.4552 0.083 Uiso 1 1 calc R
C42 C 0.3407(6) 0.2238(2) 0.4571(4) 0.0619(19) Uani 1 1 d .
H42A H 0.3668 0.2249 0.4077 0.093 Uiso 1 1 calc R
H42B H 0.3011 0.2478 0.4683 0.093 Uiso 1 1 calc R
H42C H 0.2822 0.2028 0.4603 0.093 Uiso 1 1 calc R
C43 C 0.4313(7) 0.2294(2) 0.6163(4) 0.064(2) Uani 1 1 d .
H43A H 0.3656 0.2125 0.6294 0.096 Uiso 1 1 calc R
H43B H 0.4019 0.2558 0.6150 0.096 Uiso 1 1 calc R
H43C H 0.5025 0.2271 0.6527 0.096 Uiso 1 1 calc R
C44 C 0.3089(9) 0.1330(3) 0.5651(6) 0.101(3) Uani 1 1 d .
H44A H 0.3269 0.1354 0.6180 0.151 Uiso 1 1 calc R
H44B H 0.2589 0.1102 0.5541 0.151 Uiso 1 1 calc R
H44C H 0.2636 0.1554 0.5460 0.151 Uiso 1 1 calc R
C45 C 0.4188(11) 0.1103(3) 0.4275(6) 0.108(4) Uani 1 1 d .
H45A H 0.4300 0.1305 0.3921 0.162 Uiso 1 1 calc R
H45B H 0.3330 0.1018 0.4221 0.162 Uiso 1 1 calc R
H45C H 0.4730 0.0889 0.4189 0.162 Uiso 1 1 calc R
C46 C 0.5511(10) 0.0926(3) 0.5746(8) 0.120(5) Uani 1 1 d .
H46A H 0.6357 0.0933 0.5610 0.180 Uiso 1 1 calc R
H46B H 0.5159 0.0674 0.5642 0.180 Uiso 1 1 calc R
H46C H 0.5512 0.0981 0.6268 0.180 Uiso 1 1 calc R
C47 C 0.8869(10) 0.0680(3) 0.6752(6) 0.115(4) Uani 1 1 d .
H47A H 0.8033 0.0614 0.6861 0.173 Uiso 1 1 calc R
H47B H 0.9189 0.0478 0.6454 0.173 Uiso 1 1 calc R
H47C H 0.8852 0.0920 0.6483 0.173 Uiso 1 1 calc R
C48 C 1.0091(11) 0.0248(3) 0.8001(6) 0.104(4) Uani 1 1 d .
H48A H 1.0760 0.0257 0.8395 0.157 Uiso 1 1 calc R
H48B H 1.0305 0.0069 0.7625 0.157 Uiso 1 1 calc R
H48C H 0.9333 0.0164 0.8197 0.157 Uiso 1 1 calc R
C49 C 1.1392(8) 0.0894(3) 0.7331(6) 0.103(3) Uani 1 1 d .
H49A H 1.1320 0.1157 0.7154 0.154 Uiso 1 1 calc R
H49B H 1.1652 0.0730 0.6944 0.154 Uiso 1 1 calc R
H49C H 1.2002 0.0882 0.7756 0.154 Uiso 1 1 calc R
C50 C 1.1354(6) 0.1129(3) 0.9311(5) 0.076(2) Uani 1 1 d .
H50A H 1.1059 0.0943 0.9651 0.114 Uiso 1 1 calc R
H50B H 1.1830 0.1327 0.9585 0.114 Uiso 1 1 calc R
H50C H 1.1877 0.1000 0.8984 0.114 Uiso 1 1 calc R
C51 C 1.0578(7) 0.1776(2) 0.8301(4) 0.0592(19) Uani 1 1 d .
H51A H 1.1212 0.1700 0.7988 0.089 Uiso 1 1 calc R
H51B H 1.0929 0.1957 0.8669 0.089 Uiso 1 1 calc R
H51C H 0.9893 0.1897 0.8004 0.089 Uiso 1 1 calc R
C52 C 0.8929(7) 0.1532(2) 0.9411(4) 0.0547(17) Uani 1 1 d .
H52A H 0.8450 0.1744 0.9185 0.082 Uiso 1 1 calc R
H52B H 0.9400 0.1621 0.9859 0.082 Uiso 1 1 calc R
H52C H 0.8371 0.1328 0.9529 0.082 Uiso 1 1 calc R
N1 N 0.8147(4) 0.15508(15) 0.4408(3) 0.0410(12) Uani 1 1 d .
N2 N 0.8331(4) 0.18942(14) 0.5887(3) 0.0387(11) Uani 1 1 d .
N3 N 0.6430(4) 0.14762(13) 0.8012(2) 0.0351(10) Uani 1 1 d .
N4 N 0.6352(4) 0.07048(14) 0.8639(3) 0.0398(11) Uani 1 1 d .
N5 N 0.5349(4) 0.17080(14) 0.5201(3) 0.0405(11) Uani 1 1 d .
N6 N 0.9228(4) 0.10369(15) 0.8176(3) 0.0427(12) Uani 1 1 d .
Si1 Si 0.47743(15) 0.21584(5) 0.52391(9) 0.0423(4) Uani 1 1 d .
Si2 Si 0.45753(17) 0.12889(6) 0.52129(11) 0.0528(5) Uani 1 1 d .
Si3 Si 0.98534(17) 0.07278(6) 0.75971(11) 0.0512(5) Uani 1 1 d .
Si4 Si 1.00101(15) 0.13496(5) 0.87627(10) 0.0433(4) Uani 1 1 d .
Zn1 Zn 0.70771(6) 0.16910(2) 0.51540(4) 0.0372(2) Uani 1 1 d .
Zn2 Zn 0.75219(6) 0.104532(19) 0.82397(4) 0.0365(2) Uani 1 1 d .

loop_
_atom_site_aniso_label
_atom_site_aniso_U_11
_atom_site_aniso_U_22
_atom_site_aniso_U_33
_atom_site_aniso_U_23
_atom_site_aniso_U_13
_atom_site_aniso_U_12
C1 0.041(4) 0.129(7) 0.046(4) -0.018(4) 0.016(3) -0.007(4)
C2 0.024(3) 0.070(4) 0.051(4) -0.004(3) 0.014(3) -0.001(3)
C3 0.020(3) 0.076(4) 0.050(4) -0.008(3) 0.006(3) -0.002(3)
C4 0.015(2) 0.064(4) 0.029(3) 0.001(3) 0.001(2) -0.003(2)
C5 0.030(3) 0.100(6) 0.045(4) -0.005(4) 0.008(3) -0.003(3)
C6 0.045(4) 0.058(4) 0.041(4) -0.008(3) 0.008(3) 0.002(3)
C7 0.069(5) 0.063(5) 0.047(4) -0.008(3) 0.014(4) 0.000(4)
C8 0.083(6) 0.068(5) 0.063(5) -0.012(4) 0.012(5) -0.006(4)
C9 0.066(5) 0.086(6) 0.043(4) -0.018(4) 0.007(4) -0.013(4)
C10 0.056(4) 0.085(6) 0.033(3) 0.000(3) -0.001(3) -0.003(4)
C11 0.052(4) 0.067(5) 0.034(3) -0.014(3) 0.005(3) -0.002(3)
C12 0.132(9) 0.069(6) 0.045(4) -0.009(4) -0.006(5) 0.007(6)
C13 0.110(11) 0.201(15) 0.174(15) 0.068(12) -0.013(10) 0.030(11)
C14 0.209(15) 0.082(7) 0.073(7) 0.021(5) 0.004(8) -0.011(8)
C15 0.064(5) 0.078(5) 0.048(4) -0.001(4) 0.003(4) 0.008(4)
C16 0.064(6) 0.097(7) 0.106(8) 0.017(6) 0.030(5) 0.021(5)
C17 0.103(8) 0.092(7) 0.136(10) 0.029(7) 0.042(7) 0.002(6)
C18 0.027(3) 0.050(3) 0.028(3) 0.003(2) 0.005(2) 0.003(2)
C19 0.035(3) 0.045(4) 0.046(3) 0.001(3) 0.012(3) -0.007(3)
C20 0.052(4) 0.044(3) 0.039(3) -0.010(3) 0.002(3) -0.007(3)
C21 0.033(3) 0.050(4) 0.035(3) 0.002(3) 0.011(2) 0.003(3)
C22 0.020(2) 0.046(3) 0.028(3) 0.003(2) 0.002(2) 0.000(2)
C23 0.035(3) 0.044(3) 0.028(3) 0.006(2) 0.006(2) 0.004(2)
C24 0.024(3) 0.069(4) 0.074(5) 0.020(4) 0.012(3) 0.012(3)
C25 0.024(3) 0.047(3) 0.030(3) 0.001(2) 0.002(2) 0.003(2)
C26 0.036(3) 0.047(4) 0.058(4) 0.012(3) 0.026(3) 0.006(3)
C27 0.033(3) 0.052(4) 0.043(3) 0.003(3) 0.013(3) -0.002(3)
C28 0.045(4) 0.059(4) 0.075(5) 0.013(4) 0.034(4) 0.000(3)
C29 0.028(3) 0.044(3) 0.055(4) 0.002(3) 0.017(3) -0.001(2)
C30 0.044(4) 0.044(3) 0.051(4) 0.002(3) 0.022(3) -0.005(3)
C31 0.046(4) 0.051(4) 0.048(4) 0.009(3) 0.000(3) 0.002(3)
C32 0.061(4) 0.046(4) 0.055(4) 0.004(3) 0.009(3) 0.004(3)
C33 0.057(4) 0.052(4) 0.052(4) -0.004(3) 0.004(3) -0.006(3)
C34 0.046(4) 0.047(4) 0.054(4) -0.002(3) 0.015(3) -0.006(3)
C35 0.051(4) 0.046(4) 0.050(4) 0.002(3) 0.015(3) -0.002(3)
C36 0.052(4) 0.082(5) 0.056(4) 0.002(4) 0.003(4) -0.008(4)
C37 0.084(6) 0.068(5) 0.052(4) 0.002(4) 0.027(4) -0.003(4)
C38 0.073(5) 0.055(4) 0.056(4) -0.003(3) -0.002(4) -0.005(4)
C39 0.085(7) 0.084(6) 0.098(7) -0.018(5) -0.019(6) 0.004(5)
C40 0.108(8) 0.089(6) 0.058(5) -0.012(4) -0.005(5) 0.011(6)
C41 0.054(4) 0.058(4) 0.056(4) 0.004(3) 0.007(3) 0.009(3)
C42 0.039(4) 0.084(5) 0.061(5) 0.005(4) -0.003(3) 0.002(4)
C43 0.063(5) 0.079(5) 0.054(4) 0.006(4) 0.019(4) 0.012(4)
C44 0.086(7) 0.096(7) 0.126(9) 0.007(6) 0.047(7) -0.026(6)
C45 0.115(9) 0.118(8) 0.093(7) -0.038(6) 0.020(7) -0.062(7)
C46 0.089(8) 0.062(6) 0.203(14) 0.051(7) -0.014(8) -0.008(5)
C47 0.104(9) 0.144(10) 0.098(8) -0.038(7) 0.007(7) 0.044(7)
C48 0.137(10) 0.086(7) 0.096(8) 0.000(6) 0.039(7) 0.039(6)
C49 0.068(6) 0.146(9) 0.101(8) -0.033(7) 0.046(6) -0.005(6)
C50 0.030(4) 0.104(6) 0.092(6) 0.026(5) -0.005(4) 0.000(4)
C51 0.050(4) 0.081(5) 0.048(4) 0.007(4) 0.009(3) -0.011(4)
C52 0.056(4) 0.061(4) 0.048(4) -0.006(3) 0.009(3) -0.011(3)
N1 0.025(2) 0.057(3) 0.040(3) -0.008(2) -0.001(2) -0.004(2)
N2 0.028(2) 0.052(3) 0.038(3) 0.003(2) 0.012(2) 0.002(2)
N3 0.031(2) 0.043(3) 0.032(2) 0.004(2) 0.010(2) -0.002(2)
N4 0.035(3) 0.047(3) 0.039(3) 0.004(2) 0.010(2) 0.003(2)
N5 0.030(3) 0.052(3) 0.040(3) 0.003(2) 0.004(2) -0.002(2)
N6 0.029(3) 0.060(3) 0.040(3) 0.000(2) 0.011(2) 0.000(2)
Si1 0.0316(9) 0.0591(11) 0.0368(9) 0.0036(8) 0.0070(7) 0.0058(8)
Si2 0.0333(9) 0.0645(12) 0.0606(12) 0.0027(9) 0.0054(8) -0.0075(9)
Si3 0.0391(10) 0.0659(12) 0.0508(11) -0.0002(9) 0.0149(8) 0.0102(9)
Si4 0.0313(9) 0.0573(11) 0.0417(9) 0.0071(8) 0.0052(7) -0.0038(8)
Zn1 0.0261(3) 0.0534(4) 0.0328(4) -0.0006(3) 0.0064(3) 0.0000(3)
Zn2 0.0280(3) 0.0456(4) 0.0374(4) 0.0029(3) 0.0103(3) 0.0008(3)

loop_
_atom_type_symbol
_atom_type_description
_atom_type_scat_dispersion_real
_atom_type_scat_dispersion_imag
_atom_type_scat_source
C C 0.0033 0.0016 'International Tables Vol C Tables 4.2.6.8 and 6.1.1.4'
H H 0.0000 0.0000 'International Tables Vol C Tables 4.2.6.8 and 6.1.1.4'
N N 0.0061 0.0033 'International Tables Vol C Tables 4.2.6.8 and 6.1.1.4'
Si Si 0.0817 0.0704 'International Tables Vol C Tables 4.2.6.8 and 6.1.1.4'
Zn Zn 0.2839 1.4301 'International Tables Vol C Tables 4.2.6.8 and 6.1.1.4'

loop_
_geom_angle_atom_site_label_1
_geom_angle_atom_site_label_2
_geom_angle_atom_site_label_3
_geom_angle
N1 C2 C3 125.1(5)
N1 C2 C1 119.0(6)
C3 C2 C1 115.9(6)
C2 C3 C4 131.4(5)
N2 C4 C3 122.2(5)
N2 C4 C5 120.6(5)
C3 C4 C5 117.1(5)
C7 C6 C11 121.2(6)
C7 C6 N1 119.9(6)
C11 C6 N1 118.7(6)
C8 C7 C6 119.0(7)
C8 C7 C12 119.4(7)
C6 C7 C12 121.5(7)
C7 C8 C9 121.0(8)
C10 C9 C8 119.1(7)
C9 C10 C11 121.3(7)
C6 C11 C10 118.1(7)
C6 C11 C15 123.7(6)
C10 C11 C15 118.2(7)
C13 C12 C14 109.5(10)
C13 C12 C7 112.1(8)
C14 C12 C7 111.6(8)
C11 C15 C16 113.1(7)
C11 C15 C17 111.6(7)
C16 C15 C17 107.0(7)
C19 C18 C23 118.3(5)
C19 C18 N2 123.9(5)
C23 C18 N2 117.7(5)
C20 C19 C18 120.6(5)
C19 C20 C21 120.6(6)
C22 C21 C20 119.9(5)
C21 C22 C23 119.6(5)
C21 C22 N3 123.6(5)
C23 C22 N3 116.6(5)
C22 C23 C18 121.0(5)
N3 C25 C26 124.1(5)
N3 C25 C24 121.5(5)
C26 C25 C24 114.3(5)
C25 C26 C27 128.9(5)
N4 C27 C26 124.6(5)
N4 C27 C28 120.1(5)
C26 C27 C28 115.3(5)
C34 C29 C30 121.2(6)
C34 C29 N4 118.3(6)
C30 C29 N4 120.5(6)
C31 C30 C29 119.3(6)
C31 C30 C35 118.6(6)
C29 C30 C35 122.1(6)
C30 C31 C32 120.0(6)
C33 C32 C31 119.9(6)
C32 C33 C34 122.0(7)
C33 C34 C29 117.6(6)
C33 C34 C38 120.9(6)
C29 C34 C38 121.4(6)
C30 C35 C36 111.1(5)
C30 C35 C37 112.1(5)
C36 C35 C37 110.3(6)
C34 C38 C40 113.9(7)
C34 C38 C39 111.6(7)
C40 C38 C39 109.4(7)
C2 N1 C6 120.3(5)
C2 N1 Zn1 119.3(4)
C6 N1 Zn1 120.3(4)
C4 N2 C18 121.6(5)
C4 N2 Zn1 121.8(4)
C18 N2 Zn1 116.6(4)
C25 N3 C22 121.0(5)
C25 N3 Zn2 121.3(4)
C22 N3 Zn2 117.4(3)
C27 N4 C29 119.4(5)
C27 N4 Zn2 120.2(4)
C29 N4 Zn2 120.1(4)
Si2 N5 Si1 128.2(3)
Si2 N5 Zn1 118.1(3)
Si1 N5 Zn1 113.7(3)
Si3 N6 Si4 126.7(3)
Si3 N6 Zn2 120.4(3)
Si4 N6 Zn2 112.9(3)
N5 Si1 C42 112.8(3)
N5 Si1 C41 109.4(3)
C42 Si1 C41 107.3(3)
N5 Si1 C43 113.8(3)
C42 Si1 C43 107.0(4)
C41 Si1 C43 106.2(4)
N5 Si2 C46 110.7(4)
N5 Si2 C45 111.2(4)
C46 Si2 C45 108.4(6)
N5 Si2 C44 112.9(4)
C46 Si2 C44 106.2(5)
C45 Si2 C44 107.2(5)
N6 Si3 C47 110.8(4)
N6 Si3 C48 112.2(4)
C47 Si3 C48 108.0(6)
N6 Si3 C49 112.6(4)
C47 Si3 C49 106.0(5)
C48 Si3 C49 107.0(5)
N6 Si4 C51 113.5(3)
N6 Si4 C50 113.1(4)
C51 Si4 C50 107.7(4)
N6 Si4 C52 108.4(3)
C51 Si4 C52 105.8(3)
C50 Si4 C52 108.0(4)
N6 Si4 Zn2 35.30(16)
C51 Si4 Zn2 118.3(2)
C50 Si4 Zn2 131.8(3)
C52 Si4 Zn2 73.7(2)
N5 Zn1 N1 134.8(2)
N5 Zn1 N2 126.0(2)
N1 Zn1 N2 98.71(19)
N6 Zn2 N4 134.8(2)
N6 Zn2 N3 126.1(2)
N4 Zn2 N3 98.58(19)
N6 Zn2 Si4 31.80(16)
N4 Zn2 Si4 135.00(15)
N3 Zn2 Si4 108.02(14)

loop_
_geom_bond_atom_site_label_1
_geom_bond_atom_site_label_2
_geom_bond_distance
C1 C2 1.516(8)
C2 N1 1.343(7)
C2 C3 1.375(9)
C3 C4 1.402(8)
C4 N2 1.333(6)
C4 C5 1.513(8)
C6 C7 1.384(10)
C6 C11 1.397(10)
C6 N1 1.456(8)
C7 C8 1.376(11)
C7 C12 1.544(11)
C8 C9 1.411(11)
C9 C10 1.354(11)
C10 C11 1.413(9)
C11 C15 1.511(10)
C12 C13 1.502(15)
C12 C14 1.528(13)
C15 C16 1.515(11)
C15 C17 1.571(12)
C18 C19 1.391(8)
C18 C23 1.409(8)
C18 N2 1.432(7)
C19 C20 1.373(8)
C20 C21 1.397(8)
C21 C22 1.377(8)
C22 C23 1.385(7)
C22 N3 1.441(7)
C24 C25 1.526(8)
C25 N3 1.342(6)
C25 C26 1.390(8)
C26 C27 1.426(9)
C27 N4 1.326(7)
C27 C28 1.515(8)
C29 C34 1.406(9)
C29 C30 1.408(9)
C29 N4 1.436(8)
C30 C31 1.389(9)
C30 C35 1.517(9)
C31 C32 1.403(9)
C32 C33 1.375(10)
C33 C34 1.395(9)
C34 C38 1.513(10)
C35 C36 1.523(9)
C35 C37 1.548(9)
C38 C40 1.531(11)
C38 C39 1.545(12)
C41 Si1 1.882(7)
C42 Si1 1.863(7)
C43 Si1 1.883(7)
C44 Si2 1.886(9)
C45 Si2 1.857(10)
C46 Si2 1.856(10)
C47 Si3 1.815(11)
C48 Si3 1.852(9)
C49 Si3 1.887(9)
C50 Si4 1.870(7)
C51 Si4 1.860(7)
C52 Si4 1.871(7)
N1 Zn1 1.950(5)
N2 Zn1 1.963(5)
N3 Zn2 1.949(5)
N4 Zn2 1.946(5)
N5 Si2 1.700(5)
N5 Si1 1.708(5)
N5 Zn1 1.898(5)
N6 Si3 1.710(5)
N6 Si4 1.712(5)
N6 Zn2 1.878(5)
Si4 Zn2 2.9929(18)

loop_
_platon_squeeze_void_nr
_platon_squeeze_void_average_x
_platon_squeeze_void_average_y
_platon_squeeze_void_average_z
_platon_squeeze_void_volume
_platon_squeeze_void_count_electrons
_platon_squeeze_void_content
1 0.028 0.151 0.126 341 85 ' '
2 -0.051 0.349 0.626 341 84 ' '
3 0.003 0.500 1.001 59 5 ' '
4 0.056 0.651 0.374 341 85 ' '
5 -0.064 0.849 0.874 341 85 ' '
6 0.500 0.000 0.500 58 5 ' '
